data_4102084
loop_
_publ_author_name
'Phoebe K. Allan'
'Bo Xiao'
'Simon J. Teat'
'Jason W. Knight'
'Russell E. Morris'

_publ_section_title
;
 In Situ Single-Crystal Diffraction Studies of the Structural Transition
 of Metal-Organic Framework Copper 5-Sulfoisophthalate, Cu-SIP-3
;
_journal_name_full 'Journal of the American Chemical Society'
_journal_page_first 3605
_journal_page_last 3611
_journal_paper_doi 10.1021/ja910600b
_journal_volume 132
_journal_year 2010
_chemical_formula_sum 'C8 H4 Cu2 O11 S'
_chemical_formula_weight 423.55
_chemical_name_systematic
;
 ?
;
_space_group_IT_number 14
_symmetry_cell_setting monoclinic
_symmetry_space_group_name_Hall '-P 2yn'
_symmetry_space_group_name_H-M 'P 1 21/n 1'
_atom_sites_solution_hydrogens geom
_atom_sites_solution_primary direct
_atom_sites_solution_secondary difmap
_audit_creation_method SHELXL-97
_audit_update_record
;
2009-11-02 # Formatted by publCIF
;
_cell_angle_alpha 90.00
_cell_angle_beta 94.216(16)
_cell_angle_gamma 90.00
_cell_formula_units_Z 4
_cell_length_a 7.252(8)
_cell_length_b 18.068(19)
_cell_length_c 10.230(10)
_cell_measurement_reflns_used 5317
_cell_measurement_temperature 360(2)
_cell_measurement_theta_max 23.2
_cell_measurement_theta_min 3.0
_cell_volume 1337(2)
_computing_cell_refinement 'SAINT (Bruker, 2006)'
_computing_data_collection 'APEXII (Brucker, 2006)'
_computing_data_reduction 'SAINT (Bruker, 2006)'
_computing_molecular_graphics 'Diamond 2.1a (Brandenberg, 1999)'
_computing_publication_material 'SHELXL97 (Sheldrick, 1997)'
_computing_structure_refinement 'SHELXL-97 (Sheldrick, 1997)'
_computing_structure_solution 'SIR97 (Altomare <i> et. al. </i>, 1999)'
_diffrn_ambient_temperature 360(2)
_diffrn_detector_area_resol_mean -
_diffrn_measured_fraction_theta_full 0.998
_diffrn_measured_fraction_theta_max 0.998
_diffrn_measurement_device_type 'Bruker AXS APEXII'
_diffrn_measurement_method /w
_diffrn_radiation_monochromator 'Si(111) Crystal'
_diffrn_radiation_source '11.3.1 ALS, LBNL. CA'
_diffrn_radiation_type synchrotron
_diffrn_radiation_wavelength 0.77490
_diffrn_reflns_av_R_equivalents 0.0745
_diffrn_reflns_av_sigmaI/netI 0.0977
_diffrn_reflns_limit_h_max 8
_diffrn_reflns_limit_h_min -8
_diffrn_reflns_limit_k_max 20
_diffrn_reflns_limit_k_min -17
_diffrn_reflns_limit_l_max 11
_diffrn_reflns_limit_l_min -9
_diffrn_reflns_number 5317
_diffrn_reflns_theta_full 23.24
_diffrn_reflns_theta_max 23.24
_diffrn_reflns_theta_min 3.01
_diffrn_standards_decay_% -
_diffrn_standards_interval_count -
_diffrn_standards_interval_time -
_diffrn_standards_number -
_exptl_absorpt_coefficient_mu 3.394
_exptl_absorpt_correction_type multi-scan
_exptl_crystal_colour blue
_exptl_crystal_density_diffrn 2.158
_exptl_crystal_density_method 'not measured'
_exptl_crystal_description 'Block, well formed'
_exptl_crystal_F_000 852
_exptl_crystal_size_max 0.1
_exptl_crystal_size_mid 0.06
_exptl_crystal_size_min 0.04
_refine_diff_density_max 0.969
_refine_diff_density_min -0.758
_refine_diff_density_rms 0.154
_refine_ls_extinction_method none
_refine_ls_goodness_of_fit_ref 1.009
_refine_ls_hydrogen_treatment constr
_refine_ls_matrix_type full
_refine_ls_number_parameters 202
_refine_ls_number_reflns 1913
_refine_ls_number_restraints 0
_refine_ls_restrained_S_all 1.009
_refine_ls_R_factor_all 0.1008
_refine_ls_R_factor_gt 0.0628
_refine_ls_shift/su_max 0.000
_refine_ls_shift/su_mean 0.000
_refine_ls_structure_factor_coef Fsqd
_refine_ls_weighting_details 'calc w=1/[\s^2^(Fo^2^)+(0.1000P)^2^+0.0000P] where P=(Fo^2^+2Fc^2^)/3'
_refine_ls_weighting_scheme calc
_refine_ls_wR_factor_gt 0.1580
_refine_ls_wR_factor_ref 0.1736
_reflns_number_gt 1282
_reflns_number_total 1913
_reflns_threshold_expression >2sigma(I)
_cod_data_source_file ja910600b_360K.cif
_cod_data_source_block als47_12_13
_cod_database_code 4102084

loop_
_symmetry_equiv_pos_as_xyz
'x, y, z'
'-x+1/2, y+1/2, -z+1/2'
'-x, -y, -z'
'x-1/2, -y-1/2, z-1/2'

loop_
_atom_site_label
_atom_site_type_symbol
_atom_site_fract_x
_atom_site_fract_y
_atom_site_fract_z
_atom_site_U_iso_or_equiv
_atom_site_adp_type
_atom_site_occupancy
_atom_site_symmetry_multiplicity
_atom_site_calc_flag
_atom_site_refinement_flags
_atom_site_disorder_assembly
_atom_site_disorder_group
Cu1 Cu 0.13778(16) 0.09413(6) 0.78599(12) 0.0398(4) Uani 1 1 d . . .
Cu2 Cu -0.03628(17) 0.06851(6) 1.07042(12) 0.0428(5) Uani 1 1 d . . .
S3 S 0.1293(3) 0.43524(14) 1.3068(3) 0.0419(7) Uani 1 1 d . . .
O1 O 0.0593(10) 0.1671(4) 1.0844(7) 0.0505(19) Uani 1 1 d . . .
O2 O 0.1315(8) 0.0336(3) 0.9424(6) 0.0350(15) Uani 1 1 d . . .
O3 O 0.1562(10) 0.0136(4) 0.6632(7) 0.0506(19) Uani 1 1 d . . .
O4 O 0.1261(10) 0.1860(4) 0.8766(7) 0.0504(19) Uani 1 1 d . . .
O5 O 0.1499(17) 0.5125(5) 1.2974(9) 0.103(4) Uani 1 1 d . . .
O6 O -0.1713(11) 0.0899(4) 1.2159(8) 0.062(2) Uani 1 1 d . . .
O7 O -0.2223(11) 0.0998(5) 0.8881(9) 0.069(2) Uani 1 1 d . . .
O8 O -0.0431(10) 0.4100(6) 1.3507(9) 0.084(3) Uani 1 1 d . . .
C1 C 0.1475(13) 0.3961(5) 1.1508(10) 0.040(2) Uani 1 1 d . . .
C2 C 0.2360(13) 0.4052(5) 0.9293(10) 0.039(2) Uani 1 1 d . . .
C3 C 0.2021(13) 0.3307(5) 0.9148(11) 0.043(3) Uani 1 1 d . . .
H3 H 0.2213 0.3085 0.8350 0.052 Uiso 1 1 calc R . .
C4 C 0.1406(13) 0.2878(5) 1.0139(10) 0.039(2) Uani 1 1 d . . .
C5 C 0.1047(13) 0.2075(5) 0.9920(11) 0.041(3) Uani 1 1 d . . .
C6 C 0.1110(13) 0.3206(5) 1.1328(11) 0.044(3) Uani 1 1 d . . .
H6 H 0.0671 0.2927 1.2003 0.052 Uiso 1 1 calc R . .
C7 C 0.2076(12) 0.4378(5) 1.0496(10) 0.039(2) Uani 1 1 d . . .
H7 H 0.2295 0.4882 1.0617 0.046 Uiso 1 1 calc R . .
C8 C 0.1900(13) -0.0531(5) 0.6824(10) 0.037(2) Uani 1 1 d . . .
O9W O 0.1245(12) 0.1548(4) 0.6262(8) 0.060(2) Uani 1 1 d . . .
O10W O 0.051(2) 0.3000(8) 0.5828(15) 0.132(8) Uani 0.90(4) 1 d P . .
O11W O 0.211(4) 0.136(2) 0.374(3) 0.133(17) Uani 0.43(4) 1 d P . .

loop_
_atom_site_aniso_label
_atom_site_aniso_U_11
_atom_site_aniso_U_22
_atom_site_aniso_U_33
_atom_site_aniso_U_23
_atom_site_aniso_U_13
_atom_site_aniso_U_12
Cu1 0.0588(8) 0.0253(7) 0.0374(8) -0.0014(5) 0.0190(6) 0.0014(5)
Cu2 0.0668(8) 0.0247(7) 0.0407(9) -0.0028(5) 0.0305(6) -0.0071(5)
S3 0.0477(14) 0.0391(15) 0.0399(17) -0.0085(12) 0.0093(11) -0.0001(11)
O1 0.084(5) 0.031(4) 0.038(5) 0.000(3) 0.022(4) -0.013(3)
O2 0.042(3) 0.027(3) 0.039(4) -0.005(3) 0.022(3) 0.001(3)
O3 0.085(5) 0.032(4) 0.037(5) -0.004(3) 0.016(4) 0.008(3)
O4 0.091(5) 0.025(4) 0.040(5) -0.005(3) 0.032(4) -0.010(3)
O5 0.228(12) 0.026(5) 0.058(7) -0.011(4) 0.021(7) -0.001(6)
O6 0.101(6) 0.023(4) 0.068(6) -0.001(4) 0.049(5) -0.002(4)
O7 0.067(5) 0.065(5) 0.072(6) 0.017(5) -0.019(4) -0.012(4)
O8 0.047(4) 0.139(9) 0.069(6) -0.030(6) 0.022(4) -0.010(5)
C1 0.054(6) 0.032(5) 0.036(6) -0.006(5) 0.016(5) -0.007(4)
C2 0.049(5) 0.032(5) 0.041(7) 0.002(5) 0.026(5) -0.005(4)
C3 0.068(6) 0.020(5) 0.044(7) -0.006(5) 0.022(5) -0.008(4)
C4 0.055(6) 0.027(5) 0.036(7) -0.001(5) 0.019(5) -0.004(4)
C5 0.054(6) 0.027(5) 0.045(7) 0.000(5) 0.010(5) -0.010(4)
C6 0.058(6) 0.033(6) 0.043(7) 0.001(5) 0.025(5) -0.004(5)
C7 0.043(5) 0.030(5) 0.044(7) -0.003(5) 0.010(5) -0.003(4)
C8 0.053(5) 0.026(6) 0.035(6) -0.004(5) 0.022(5) 0.001(4)
O9W 0.101(6) 0.038(4) 0.043(5) 0.004(4) 0.011(4) 0.008(4)
O10W 0.171(14) 0.094(11) 0.126(14) 0.030(9) -0.018(9) -0.022(9)
O11W 0.13(3) 0.18(4) 0.09(2) 0.01(2) 0.036(18) 0.02(2)

loop_
_atom_type_symbol
_atom_type_description
_atom_type_scat_dispersion_real
_atom_type_scat_dispersion_imag
_atom_type_scat_source
C C 0.0033 0.0016 'International Tables Vol C Tables 4.2.6.8 and 6.1.1.4'
H H 0.0000 0.0000 'International Tables Vol C Tables 4.2.6.8 and 6.1.1.4'
O O 0.0106 0.0060 'International Tables Vol C Tables 4.2.6.8 and 6.1.1.4'
S S 0.1246 0.1234 'International Tables Vol C Tables 4.2.6.8 and 6.1.1.4'
Cu Cu 0.3201 1.2651 'International Tables Vol C Tables 4.2.6.8 and 6.1.1.4'

loop_
_geom_angle_atom_site_label_1
_geom_angle_atom_site_label_2
_geom_angle_atom_site_label_3
_geom_angle
_geom_angle_site_symmetry_1
_geom_angle_site_symmetry_3
_geom_angle_publ_flag
O4 Cu1 O3 168.3(3) . . ?
O4 Cu1 O2 94.9(3) . . ?
O3 Cu1 O2 96.8(3) . . ?
O4 Cu1 O9W 85.3(3) . . ?
O3 Cu1 O9W 83.2(3) . . ?
O2 Cu1 O9W 175.8(3) . . ?
O4 Cu1 O8 88.2(4) . 4_665 ?
O3 Cu1 O8 92.6(3) . 4_665 ?
O2 Cu1 O8 80.4(3) . 4_665 ?
O9W Cu1 O8 103.8(3) . 4_665 ?
O6 Cu2 O1 87.5(3) . . ?
O6 Cu2 O2 169.0(3) . . ?
O1 Cu2 O2 96.3(3) . . ?
O6 Cu2 O2 92.6(3) . 3_557 ?
O1 Cu2 O2 179.2(3) . 3_557 ?
O2 Cu2 O2 83.4(3) . 3_557 ?
O6 Cu2 O7 106.5(4) . . ?
O1 Cu2 O7 91.1(3) . . ?
O2 Cu2 O7 83.8(3) . . ?
O2 Cu2 O7 89.7(3) 3_557 . ?
O6 Cu2 Cu2 133.2(2) . 3_557 ?
O1 Cu2 Cu2 138.2(2) . 3_557 ?
O2 Cu2 Cu2 41.89(17) . 3_557 ?
O2 Cu2 Cu2 41.53(17) 3_557 3_557 ?
O7 Cu2 Cu2 85.7(2) . 3_557 ?
O5 S3 O8 115.8(7) . . ?
O5 S3 O7 113.1(6) . 4_666 ?
O8 S3 O7 107.9(6) . 4_666 ?
O5 S3 C1 108.7(5) . . ?
O8 S3 C1 106.4(5) . . ?
O7 S3 C1 104.0(5) 4_666 . ?
C5 O1 Cu2 126.7(7) . . ?
Cu1 O2 Cu2 115.0(3) . . ?
Cu1 O2 Cu2 120.1(3) . 3_557 ?
Cu2 O2 Cu2 96.6(3) . 3_557 ?
C8 O3 Cu1 130.5(7) . . ?
C5 O4 Cu1 137.3(6) . . ?
C8 O6 Cu2 130.1(7) 3_557 . ?
S3 O7 Cu2 136.4(5) 4_565 . ?
S3 O8 Cu1 141.4(6) . 4_566 ?
C7 C1 C6 120.2(9) . . ?
C7 C1 S3 120.7(7) . . ?
C6 C1 S3 119.0(8) . . ?
C3 C2 C7 118.2(9) . . ?
C3 C2 C8 118.7(9) . 2_556 ?
C7 C2 C8 123.0(9) . 2_556 ?
C2 C3 C4 122.5(9) . . ?
C3 C4 C6 119.1(9) . . ?
C3 C4 C5 120.1(9) . . ?
C6 C4 C5 120.9(9) . . ?
O1 C5 O4 125.6(9) . . ?
O1 C5 C4 120.4(9) . . ?
O4 C5 C4 114.1(9) . . ?
C4 C6 C1 119.5(9) . . ?
C1 C7 C2 120.5(9) . . ?
O3 C8 O6 127.9(9) . 3_557 ?
O3 C8 C2 116.4(9) . 2_546 ?
O6 C8 C2 115.7(8) 3_557 2_546 ?

loop_
_geom_bond_atom_site_label_1
_geom_bond_atom_site_label_2
_geom_bond_distance
_geom_bond_site_symmetry_2
_geom_bond_publ_flag
Cu1 O4 1.907(7) . ?
Cu1 O3 1.933(7) . ?
Cu1 O2 1.942(7) . ?
Cu1 O9W 1.965(8) . ?
Cu1 O8 2.361(8) 4_665 ?
Cu2 O6 1.881(7) . ?
Cu2 O1 1.913(7) . ?
Cu2 O2 1.956(6) . ?
Cu2 O2 1.970(6) 3_557 ?
Cu2 O7 2.291(8) . ?
Cu2 Cu2 2.931(3) 3_557 ?
S3 O5 1.408(9) . ?
S3 O8 1.434(8) . ?
S3 O7 1.456(8) 4_666 ?
S3 C1 1.760(10) . ?
O1 C5 1.256(12) . ?
O2 Cu2 1.970(6) 3_557 ?
O3 C8 1.243(11) . ?
O4 C5 1.262(12) . ?
O6 C8 1.250(12) 3_557 ?
O7 S3 1.456(8) 4_565 ?
O8 Cu1 2.361(8) 4_566 ?
C1 C7 1.377(13) . ?
C1 C6 1.399(14) . ?
C2 C3 1.374(13) . ?
C2 C7 1.394(14) . ?
C2 C8 1.500(13) 2_556 ?
C3 C4 1.376(13) . ?
C4 C6 1.384(13) . ?
C4 C5 1.489(13) . ?
C8 O6 1.250(12) 3_557 ?
C8 C2 1.500(13) 2_546 ?
